data_7228636
loop_
_publ_author_name
'Molinier, Michel'
'Massa, Werner'

_publ_section_title
;
 The crystal structures of the tetrafluoromanganates(III) AMnF4 (A = K,
 Rb, Cs)
;
_journal_name_full 'Zeitschrift fur Naturforschung'
_journal_page_first 783
_journal_page_last 788
_journal_volume 47b
_journal_year 1992
_chemical_formula_sum 'Cs F4 Mn'
_chemical_formula_weight 263.84
_space_group_IT_number 85
_symmetry_cell_setting tetragonal
_symmetry_Int_Tables_number 85
_symmetry_space_group_name_Hall '-P 4a'
_symmetry_space_group_name_H-M 'P 4/n :2'
_cell_angle_alpha 90.
_cell_angle_beta 90.
_cell_angle_gamma 90.
_cell_formula_units_Z 4
_cell_length_a 7.9440(6)
_cell_length_b 7.9440(6)
_cell_length_c 6.6376(9)
_cell_volume 418.88(7)
_diffrn_ambient_temperature 293
_diffrn_radiation_probe x-ray
_diffrn_radiation_type MoK\a
_diffrn_radiation_wavelength 0.71069
_exptl_absorpt_coefficient_mu 11.56
_exptl_crystal_density_diffrn 4.184
_exptl_crystal_F_000 464
_refine_ls_number_parameters 25
_refine_ls_number_reflns 820
_refine_ls_R_factor_gt 0.0505
_refine_ls_wR_factor_gt 0.0439
_cod_data_source_file Z-Naturforschung-1992-47b-783-788-1.cif
_cod_data_source_block CsMnF4
_cod_original_cell_volume 418.88(9)
_cod_original_sg_symbol_H-M 'P 4/n'
_cod_database_code 7228636

loop_
_symmetry_equiv_pos_site_id
_symmetry_equiv_pos_as_xyz
1 x,y,z
2 1/2-y,x,z
3 1/2-x,1/2-y,z
4 y,1/2-x,z
5 -x,-y,-z
6 1/2+y,-x,-z
7 1/2+x,1/2+y,-z
8 -y,1/2+x,-z

loop_
_atom_site_aniso_label
_atom_site_aniso_U_11
_atom_site_aniso_U_22
_atom_site_aniso_U_33
_atom_site_aniso_U_23
_atom_site_aniso_U_13
_atom_site_aniso_U_12
Mn 0.0088(3) 0.0088(3) 0.0097(5) -0.0006(5) -0.0006(5) 0.0000(10)
F1 0.004(3) 0.034(2) 0.032(2) -0.001(3) -0.002(3) -0.001(4)
F2 0.028(2) 0.028(2) 0.013(2) 0.0030(10) 0.0030(10) -0.001(2)
Cs1 0.0187(4) 0.0187(4) 0.0327(5) 0.0000 0.0000 0.0000
Cs2 0.0168(3) 0.0168(3) 0.0192(4) 0.0000 0.0000 0.0000

loop_
_atom_site_label
_atom_site_type_symbol
_atom_site_thermal_displace_type
_atom_site_fract_x
_atom_site_fract_y
_atom_site_fract_z
_atom_site_occupancy
_atom_site_U_iso_or_equiv
_atom_site_calc_flag
_atom_site_refinement_flags
_atom_site_disorder_assembly
_atom_site_disorder_group
Mn Mn Uani 0.00000 0.00000 0.00000 1.000 0.0091(2) . . . .
F1 F Uani 0.2300(8) -0.0030(11) 0.0496(8) 1.000 0.0233(14) . . . .
F2 F Uani -0.0273(4) -0.0273(4) 0.2826(7) 1.000 0.0230(12) . . . .
Cs1 Cs Uani 0.75000 0.25000 0.50000 1.000 0.0234(3) . . . .
Cs2 Cs Uani 0.25000 0.25000 0.4494(2) 1.000 0.0176(2) . . . .

loop_
_geom_angle_atom_site_label_1
_geom_angle_atom_site_label_2
_geom_angle_atom_site_label_3
_geom_angle
_geom_angle_site_symmetry_1
_geom_angle_site_symmetry_2
_geom_angle_site_symmetry_3
_geom_angle_publ_flag
F1 Mn F2 86.32(19) . . . yes
F1 Mn F1 89.8(4) . . 4_555 yes
F1 Mn F1 180.00 . . 5_555 yes
F1 Mn F2 93.68(19) . . 5_555 yes
F1 Mn F1 90.2(4) . . 8_545 yes
F1 Mn F2 87.81(17) 4_555 . . yes
F1 Mn F2 93.68(19) 5_555 . . yes
F2 Mn F2 180.00 . . 5_555 yes
F1 Mn F2 92.19(17) 8_545 . . yes
F1 Mn F1 90.2(4) 4_555 . 5_555 yes
F1 Mn F2 92.19(17) 4_555 . 5_555 yes
F1 Mn F1 180.00 4_555 . 8_545 yes
F1 Mn F2 86.32(19) 5_555 . 5_555 yes
F1 Mn F1 89.8(4) 5_555 . 8_545 yes
F1 Mn F2 87.81(17) 8_545 . 5_555 yes
Mn F1 Mn 161.0(3) . . 2_555 yes

loop_
_geom_bond_atom_site_label_1
_geom_bond_atom_site_label_2
_geom_bond_distance
_geom_bond_site_symmetry_1
_geom_bond_site_symmetry_2
_geom_bond_publ_flag
Mn F1 1.857(6) . . yes
Mn F2 1.901(5) . . yes
Mn F1 2.170(6) . 4_555 yes
Mn F1 1.857(6) . 5_555 yes
Mn F2 1.901(5) . 5_555 yes
Mn F1 2.170(6) . 8_545 yes
